data_2213880
loop_
_publ_author_name
'Kotlyar, Sergei A.'
'Shishkina, Svetlana V.'
'Shishkin, Oleg V.'
'Grygorash, Ruslan Ya.'
'Pluzhnik-Gladyr, Sergei M.'
'Kamalov, Gerbert L.'

_publ_section_title
;2,17-Dibromo-6,7,9,10,12,13-hexahydrodibenzo[<i>b</i>,<i>e</i>][1,4,7,10,13]pentaoxacyclopentadecin
 monohydrate
;
_journal_coeditor_code LH2381
_journal_issue 6
_journal_name_full 'Acta Crystallographica Section E'
_journal_page_first o2904
_journal_page_last o2904
_journal_paper_doi 10.1107/S1600536807022532
_journal_volume 63
_journal_year 2007
_chemical_formula_iupac 'C18 H18 Br2 O5, H2 O'
_chemical_formula_moiety 'C18 H18 Br2 O5, H2 O'
_chemical_formula_sum 'C18 H20 Br2 O6'
_chemical_formula_weight 492.16
_chemical_name_systematic
;
2,17-Dibromo-6,7,9,10,12,13-
hexahydrodibenzo[b,e][1,4,7,10,13]pentaoxacyclopentadecin monohydrate
;
_space_group_IT_number 14
_symmetry_cell_setting monoclinic
_symmetry_space_group_name_Hall '-P 2ybc'
_symmetry_space_group_name_H-M 'P 1 21/c 1'
_atom_sites_solution_hydrogens difmap
_atom_sites_solution_primary direct
_atom_sites_solution_secondary difmap
_audit_creation_method SHELXL-97
_cell_angle_alpha 90
_cell_angle_beta 101.245(5)
_cell_angle_gamma 90
_cell_formula_units_Z 4
_cell_length_a 10.012(5)
_cell_length_b 26.850(5)
_cell_length_c 7.031(5)
_cell_measurement_reflns_used 3187
_cell_measurement_temperature 100(2)
_cell_measurement_theta_max 35
_cell_measurement_theta_min 4
_cell_volume 1853.8(16)
_computing_cell_refinement
;
CrysAlis RED (Oxford Diffraction, 2006)
;
_computing_data_collection
;
CrysAlis CCD (Oxford Diffraction, 2006)
;
_computing_data_reduction
;
CrysAlis RED
;
_computing_molecular_graphics SHELXTL
_computing_publication_material SHELXTL
_computing_structure_refinement SHELXTL
_computing_structure_solution 'SHELXTL (Sheldrick, 1998)'
_diffrn_ambient_temperature 100(2)
_diffrn_detector_area_resol_mean 16.1827
_diffrn_measured_fraction_theta_full 0.987
_diffrn_measured_fraction_theta_max 0.987
_diffrn_measurement_device_type 'Oxford Diffraction Xcalibur 3'
_diffrn_measurement_method \w
_diffrn_radiation_monochromator graphite
_diffrn_radiation_source 'Enhance (Mo) X-ray Source'
_diffrn_radiation_type MoK\a
_diffrn_radiation_wavelength 0.71069
_diffrn_reflns_av_R_equivalents 0.0491
_diffrn_reflns_av_sigmaI/netI 0.0648
_diffrn_reflns_limit_h_max 12
_diffrn_reflns_limit_h_min -13
_diffrn_reflns_limit_k_max 20
_diffrn_reflns_limit_k_min -34
_diffrn_reflns_limit_l_max 7
_diffrn_reflns_limit_l_min -9
_diffrn_reflns_number 8042
_diffrn_reflns_theta_full 27.50
_diffrn_reflns_theta_max 27.50
_diffrn_reflns_theta_min 3.08
_diffrn_standards_interval_count 50
_diffrn_standards_number 2
_exptl_absorpt_coefficient_mu 4.405
_exptl_absorpt_correction_T_max 0.674
_exptl_absorpt_correction_T_min 0.267
_exptl_absorpt_correction_type analytical
_exptl_absorpt_process_details '(Alcock, 1970)'
_exptl_crystal_colour colourless
_exptl_crystal_density_diffrn 1.763
_exptl_crystal_density_method 'not measured'
_exptl_crystal_description needle
_exptl_crystal_F_000 984
_exptl_crystal_size_max 0.80
_exptl_crystal_size_mid 0.10
_exptl_crystal_size_min 0.10
_refine_diff_density_max 1.562
_refine_diff_density_min -1.404
_refine_ls_extinction_method none
_refine_ls_goodness_of_fit_ref 1.032
_refine_ls_hydrogen_treatment constr
_refine_ls_matrix_type full
_refine_ls_number_parameters 235
_refine_ls_number_reflns 4196
_refine_ls_number_restraints 0
_refine_ls_restrained_S_all 1.032
_refine_ls_R_factor_all 0.0796
_refine_ls_R_factor_gt 0.0529
_refine_ls_shift/su_max 0.001
_refine_ls_shift/su_mean 0.000
_refine_ls_structure_factor_coef Fsqd
_refine_ls_weighting_details 'calc w=1/[\s^2^(Fo^2^)+(0.0894P)^2^] where P=(Fo^2^+2Fc^2^)/3'
_refine_ls_weighting_scheme calc
_refine_ls_wR_factor_gt 0.1341
_refine_ls_wR_factor_ref 0.1562
_reflns_number_gt 2786
_reflns_number_total 4196
_reflns_threshold_expression >2sigma(I)
_cod_data_source_file lh2381.cif
_cod_data_source_block I
_cod_original_sg_symbol_H-M 'P 21/c'
_cod_database_code 2213880
_cod_database_fobs_code 2213880

loop_
_symmetry_equiv_pos_as_xyz
'x, y, z'
'-x, y+1/2, -z+1/2'
'-x, -y, -z'
'x, -y-1/2, z-1/2'

loop_
_atom_site_type_symbol
_atom_site_label
_atom_site_fract_x
_atom_site_fract_y
_atom_site_fract_z
_atom_site_U_iso_or_equiv
_atom_site_adp_type
_atom_site_calc_flag
_atom_site_refinement_flags
_atom_site_occupancy
Br Br1 0.17500(5) 0.20334(2) 0.59174(7) 0.02721(18) Uani d . 1
Br Br2 0.09743(5) 0.45440(2) 0.88064(7) 0.02732(18) Uani d . 1
O O1 0.4996(3) 0.36064(14) 0.6514(5) 0.0253(8) Uani d . 1
O O2 0.4725(4) 0.41181(13) 0.3243(5) 0.0241(8) Uani d . 1
O O3 0.7321(3) 0.42023(14) 0.2538(5) 0.0214(7) Uani d . 1
O O4 0.8663(3) 0.33494(13) 0.4418(5) 0.0218(8) Uani d . 1
O O5 0.7177(3) 0.30854(14) 0.7383(5) 0.0223(8) Uani d . 1
C C1 0.5977(5) 0.28185(19) 0.7094(6) 0.0172(10) Uani d . 1
C C2 0.5905(5) 0.2310(2) 0.7246(7) 0.0206(10) Uani d . 1
H H2 0.6713 0.2118 0.7584 0.025 Uiso calc R 1
C C3 0.4628(5) 0.20763(19) 0.6897(6) 0.0196(10) Uani d . 1
H H3 0.4565 0.1725 0.6998 0.024 Uiso calc R 1
C C4 0.3470(5) 0.2359(2) 0.6409(6) 0.0199(10) Uani d . 1
C C5 0.3525(5) 0.28774(19) 0.6283(6) 0.0177(10) Uani d . 1
H H5 0.2715 0.3069 0.5954 0.021 Uiso calc R 1
C C6 0.4782(5) 0.31043(19) 0.6646(6) 0.0190(10) Uani d . 1
C C7 0.3927(5) 0.39384(19) 0.6106(7) 0.0194(10) Uani d . 1
C C8 0.3062(5) 0.4028(2) 0.7389(7) 0.0193(10) Uani d . 1
H H8 0.3116 0.3827 0.8514 0.023 Uiso calc R 1
C C9 0.2113(5) 0.4413(2) 0.7021(7) 0.0215(11) Uani d . 1
C C10 0.2026(5) 0.4705(2) 0.5394(7) 0.0223(11) Uani d . 1
H H10 0.1378 0.4967 0.5159 0.027 Uiso calc R 1
C C11 0.2878(5) 0.46175(18) 0.4100(7) 0.0204(10) Uani d . 1
H H11 0.2805 0.4819 0.2974 0.024 Uiso calc R 1
C C12 0.3843(5) 0.42354(19) 0.4431(7) 0.0215(10) Uani d . 1
C C13 0.5051(5) 0.44934(19) 0.1948(7) 0.0213(11) Uani d . 1
H H13B 0.5351 0.4803 0.2670 0.026 Uiso calc R 1
H H13A 0.4244 0.4570 0.0933 0.026 Uiso calc R 1
C C14 0.6174(5) 0.4288(2) 0.1053(7) 0.0244(11) Uani d . 1
H H14B 0.5879 0.3972 0.0372 0.029 Uiso calc R 1
H H14A 0.6408 0.4527 0.0097 0.029 Uiso calc R 1
C C15 0.8397(5) 0.3949(2) 0.1904(7) 0.0246(11) Uani d . 1
H H15B 0.8895 0.4180 0.1193 0.029 Uiso calc R 1
H H15A 0.8032 0.3672 0.1026 0.029 Uiso calc R 1
C C16 0.9332(5) 0.3751(2) 0.3668(7) 0.0249(11) Uani d . 1
H H16B 1.0191 0.3634 0.3323 0.030 Uiso calc R 1
H H16A 0.9552 0.4017 0.4655 0.030 Uiso calc R 1
C C17 0.9287(5) 0.3213(2) 0.6340(7) 0.0211(10) Uani d . 1
H H17B 0.9388 0.3509 0.7196 0.025 Uiso calc R 1
H H17A 1.0201 0.3071 0.6358 0.025 Uiso calc R 1
C C18 0.8378(5) 0.2831(2) 0.7032(7) 0.0211(10) Uani d . 1
H H18B 0.8119 0.2569 0.6035 0.025 Uiso calc R 1
H H18A 0.8864 0.2671 0.8239 0.025 Uiso calc R 1
O O1S 0.7389(4) 0.42336(15) 0.6775(5) 0.0303(9) Uani d . 1
H H1OA 0.7401 0.4253 0.5621 0.046 Uiso d R 1
H H1OB 0.7213 0.3907 0.7409 0.046 Uiso d R 1

loop_
_atom_site_aniso_label
_atom_site_aniso_U_11
_atom_site_aniso_U_22
_atom_site_aniso_U_33
_atom_site_aniso_U_12
_atom_site_aniso_U_13
_atom_site_aniso_U_23
Br1 0.0280(3) 0.0202(3) 0.0331(3) -0.0049(2) 0.0050(2) -0.0027(2)
Br2 0.0275(3) 0.0268(3) 0.0303(3) 0.0004(2) 0.0121(2) -0.0046(2)
O1 0.0239(18) 0.0122(18) 0.041(2) 0.0017(15) 0.0104(15) 0.0093(16)
O2 0.0338(19) 0.0107(18) 0.0316(19) -0.0005(16) 0.0159(15) 0.0015(15)
O3 0.0257(18) 0.0184(19) 0.0205(17) 0.0036(16) 0.0059(13) 0.0013(14)
O4 0.0285(18) 0.0183(19) 0.0183(16) -0.0032(16) 0.0042(13) 0.0008(14)
O5 0.0242(18) 0.0177(19) 0.0265(17) 0.0012(15) 0.0084(14) -0.0010(15)
C1 0.021(2) 0.019(3) 0.014(2) -0.002(2) 0.0071(17) 0.0030(19)
C2 0.026(2) 0.016(3) 0.021(2) 0.004(2) 0.0082(19) 0.001(2)
C3 0.031(3) 0.011(2) 0.018(2) -0.001(2) 0.0091(19) 0.0009(19)
C4 0.024(2) 0.018(3) 0.018(2) -0.004(2) 0.0043(18) -0.002(2)
C5 0.021(2) 0.016(3) 0.017(2) 0.001(2) 0.0060(17) 0.0037(19)
C6 0.030(3) 0.012(2) 0.017(2) 0.004(2) 0.0094(19) -0.0003(19)
C7 0.018(2) 0.015(3) 0.025(2) 0.003(2) 0.0042(18) 0.002(2)
C8 0.018(2) 0.020(3) 0.020(2) -0.001(2) 0.0038(17) 0.002(2)
C9 0.024(3) 0.017(3) 0.024(2) -0.004(2) 0.0042(19) -0.005(2)
C10 0.024(2) 0.014(3) 0.026(3) 0.001(2) -0.002(2) -0.004(2)
C11 0.027(3) 0.008(2) 0.026(2) -0.001(2) 0.005(2) 0.000(2)
C12 0.028(3) 0.013(3) 0.024(2) -0.002(2) 0.0075(19) -0.001(2)
C13 0.030(3) 0.012(3) 0.021(2) 0.001(2) 0.005(2) 0.003(2)
C14 0.033(3) 0.020(3) 0.022(2) 0.003(2) 0.008(2) -0.002(2)
C15 0.030(3) 0.020(3) 0.026(3) -0.001(2) 0.013(2) -0.001(2)
C16 0.024(2) 0.024(3) 0.027(3) 0.000(2) 0.007(2) -0.002(2)
C17 0.023(2) 0.019(3) 0.022(2) 0.003(2) 0.0047(19) -0.002(2)
C18 0.021(2) 0.021(3) 0.024(2) 0.007(2) 0.0097(18) 0.002(2)
O1S 0.047(2) 0.019(2) 0.0265(19) -0.0048(18) 0.0104(16) 0.0002(16)

loop_
_atom_type_symbol
_atom_type_description
_atom_type_scat_dispersion_real
_atom_type_scat_dispersion_imag
_atom_type_scat_source
C C 0.0033 0.0016 'International Tables Vol C Tables 4.2.6.8 and 6.1.1.4'
H H 0.0000 0.0000 'International Tables Vol C Tables 4.2.6.8 and 6.1.1.4'
O O 0.0106 0.0060 'International Tables Vol C Tables 4.2.6.8 and 6.1.1.4'
Br Br -0.2901 2.4595 'International Tables Vol C Tables 4.2.6.8 and 6.1.1.4'

loop_
_geom_angle_atom_site_label_1
_geom_angle_atom_site_label_2
_geom_angle_atom_site_label_3
_geom_angle
C6 O1 C7 121.6(4)
C12 O2 C13 118.7(4)
C14 O3 C15 113.8(4)
C17 O4 C16 113.3(4)
C1 O5 C18 117.3(4)
C2 C1 O5 124.2(4)
C2 C1 C6 120.4(5)
O5 C1 C6 115.4(5)
C1 C2 C3 119.4(5)
C1 C2 H2 120.3
C3 C2 H2 120.3
C4 C3 C2 119.6(5)
C4 C3 H3 120.2
C2 C3 H3 120.2
C3 C4 C5 121.7(5)
C3 C4 Br1 118.9(4)
C5 C4 Br1 119.4(4)
C6 C5 C4 118.4(5)
C6 C5 H5 120.8
C4 C5 H5 120.8
O1 C6 C5 124.9(5)
O1 C6 C1 114.5(4)
C5 C6 C1 120.5(5)
O1 C7 C8 122.3(4)
O1 C7 C12 117.1(4)
C8 C7 C12 120.1(5)
C7 C8 C9 119.8(4)
C7 C8 H8 120.1
C9 C8 H8 120.1
C10 C9 C8 120.5(5)
C10 C9 Br2 119.9(4)
C8 C9 Br2 119.6(4)
C9 C10 C11 120.2(5)
C9 C10 H10 119.9
C11 C10 H10 119.9
C10 C11 C12 120.7(5)
C10 C11 H11 119.7
C12 C11 H11 119.7
O2 C12 C11 125.2(4)
O2 C12 C7 116.1(4)
C11 C12 C7 118.7(5)
O2 C13 C14 106.8(4)
O2 C13 H13B 110.4
C14 C13 H13B 110.4
O2 C13 H13A 110.4
C14 C13 H13A 110.4
H13B C13 H13A 108.6
O3 C14 C13 108.5(4)
O3 C14 H14B 110.0
C13 C14 H14B 110.0
O3 C14 H14A 110.0
C13 C14 H14A 110.0
H14B C14 H14A 108.4
O3 C15 C16 107.5(4)
O3 C15 H15B 110.2
C16 C15 H15B 110.2
O3 C15 H15A 110.2
C16 C15 H15A 110.2
H15B C15 H15A 108.5
O4 C16 C15 108.2(4)
O4 C16 H16B 110.1
C15 C16 H16B 110.1
O4 C16 H16A 110.1
C15 C16 H16A 110.1
H16B C16 H16A 108.4
O4 C17 C18 107.4(4)
O4 C17 H17B 110.2
C18 C17 H17B 110.2
O4 C17 H17A 110.2
C18 C17 H17A 110.2
H17B C17 H17A 108.5
O5 C18 C17 107.8(4)
O5 C18 H18B 110.1
C17 C18 H18B 110.1
O5 C18 H18A 110.1
C17 C18 H18A 110.1
H18B C18 H18A 108.5
H1OA O1S H1OB 121.9

loop_
_geom_bond_atom_site_label_1
_geom_bond_atom_site_label_2
_geom_bond_distance
Br1 C4 1.901(5)
Br2 C9 1.886(5)
O1 C6 1.371(6)
O1 C7 1.379(6)
O2 C12 1.365(6)
O2 C13 1.438(6)
O3 C14 1.412(6)
O3 C15 1.418(6)
O4 C17 1.421(6)
O4 C16 1.424(6)
O5 C1 1.380(6)
O5 C18 1.446(6)
C1 C2 1.373(7)
C1 C6 1.404(7)
C2 C3 1.402(7)
C2 H2 0.9500
C3 C4 1.371(7)
C3 H3 0.9500
C4 C5 1.398(7)
C5 C6 1.376(7)
C5 H5 0.9500
C7 C8 1.388(6)
C7 C12 1.411(7)
C8 C9 1.393(7)
C8 H8 0.9500
C9 C10 1.376(7)
C10 C11 1.383(7)
C10 H10 0.9500
C11 C12 1.398(7)
C11 H11 0.9500
C13 C14 1.498(7)
C13 H13B 0.9900
C13 H13A 0.9900
C14 H14B 0.9900
C14 H14A 0.9900
C15 C16 1.497(7)
C15 H15B 0.9900
C15 H15A 0.9900
C16 H16B 0.9900
C16 H16A 0.9900
C17 C18 1.514(7)
C17 H17B 0.9900
C17 H17A 0.9900
C18 H18B 0.9900
C18 H18A 0.9900
O1S H1OA 0.8159
O1S H1OB 1.0151

loop_
_geom_hbond_atom_site_label_D
_geom_hbond_atom_site_label_H
_geom_hbond_atom_site_label_A
_geom_hbond_distance_DH
_geom_hbond_distance_HA
_geom_hbond_distance_DA
_geom_hbond_angle_DHA
O1S H1OA O3 0.82 2.16 2.968(5) 172.2
O1S H1OB O5 1.02 2.21 3.125(5) 149.9

loop_
_geom_torsion_atom_site_label_1
_geom_torsion_atom_site_label_2
_geom_torsion_atom_site_label_3
_geom_torsion_atom_site_label_4
_geom_torsion
_geom_torsion_publ_flag
C18 O5 C1 C2 26.5(6) ?
C18 O5 C1 C6 -154.4(4) ?
O5 C1 C2 C3 -179.2(4) ?
C6 C1 C2 C3 1.7(7) ?
C1 C2 C3 C4 0.0(7) ?
C2 C3 C4 C5 -1.2(7) ?
C2 C3 C4 Br1 179.4(3) ?
C3 C4 C5 C6 0.6(7) ?
Br1 C4 C5 C6 180.0(3) ?
C7 O1 C6 C5 4.1(7) n
C7 O1 C6 C1 -179.2(4) ?
C4 C5 C6 O1 177.7(4) ?
C4 C5 C6 C1 1.3(6) ?
C2 C1 C6 O1 -179.2(4) ?
O5 C1 C6 O1 1.7(6) n
C2 C1 C6 C5 -2.4(7) ?
O5 C1 C6 C5 178.5(4) ?
C6 O1 C7 C8 67.1(6) n
C6 O1 C7 C12 -120.8(5) ?
O1 C7 C8 C9 171.6(5) ?
C12 C7 C8 C9 -0.2(7) ?
C7 C8 C9 C10 0.1(7) ?
C7 C8 C9 Br2 -178.3(4) ?
C8 C9 C10 C11 0.3(7) ?
Br2 C9 C10 C11 178.6(4) ?
C9 C10 C11 C12 -0.5(7) ?
C13 O2 C12 C11 22.8(7) ?
C13 O2 C12 C7 -157.8(4) ?
C10 C11 C12 O2 179.7(5) ?
C10 C11 C12 C7 0.4(7) ?
O1 C7 C12 O2 8.4(7) n
C8 C7 C12 O2 -179.4(4) ?
O1 C7 C12 C11 -172.2(4) ?
C8 C7 C12 C11 0.0(7) ?
C12 O2 C13 C14 172.0(4) ?
C15 O3 C14 C13 172.5(4) ?
O2 C13 C14 O3 -62.3(5) n
C14 O3 C15 C16 -163.2(4) ?
C17 O4 C16 C15 -165.0(4) ?
O3 C15 C16 O4 71.5(5) n
C16 O4 C17 C18 173.1(4) ?
C1 O5 C18 C17 149.0(4) ?
O4 C17 C18 O5 -72.2(5) n

loop_
_cod_related_entry_id
_cod_related_entry_database
_cod_related_entry_code
1 ChemSpider 21124386
